data_4324173
loop_
_publ_author_name
'Nadia Marino'
'Oluwatayo. F. Ikotun'
'Miguel Julve'
'Francesc Lloret'
'Juan Cano'
'Robert P. Doyle'

_publ_section_title
;
 Pyrophosphate-Mediated Magnetic Interactions in Cu(II) Coordination
 Complexes
;
_journal_name_full 'Inorganic Chemistry'
_journal_page_first 378
_journal_page_last 389
_journal_paper_doi 10.1021/ic1020884
_journal_volume 50
_journal_year 2011
_chemical_formula_moiety 'C20 H20 Cu2 N4 O14 P4, 3(H2 O)'
_chemical_formula_sum 'C20 H26 Cu2 N4 O17 P4'
_chemical_formula_weight 845.41
_chemical_name_systematic
; 
 ? 
;
_space_group_IT_number 2
_symmetry_cell_setting triclinic
_symmetry_space_group_name_Hall '-P 1'
_symmetry_space_group_name_H-M 'P -1'
_atom_sites_solution_hydrogens geom
_atom_sites_solution_primary direct
_atom_sites_solution_secondary difmap
_audit_creation_method SHELXL-97
_cell_angle_alpha 93.399(2)
_cell_angle_beta 110.835(2)
_cell_angle_gamma 104.247(2)
_cell_formula_units_Z 1
_cell_length_a 8.4735(8)
_cell_length_b 9.7033(9)
_cell_length_c 9.8403(9)
_cell_measurement_reflns_used 3381
_cell_measurement_temperature 98(2)
_cell_measurement_theta_max 28.27
_cell_measurement_theta_min 2.68
_cell_volume 723.22(12)
_computing_cell_refinement 'Bruker SMART'
_computing_data_collection 'Bruker SMART'
_computing_data_reduction 'Bruker SAINT'
_computing_molecular_graphics 'Bruker SHELXTL'
_computing_publication_material 'Bruker SHELXTL'
_computing_structure_refinement 'SHELXL-97 (Sheldrick, 1997)'
_computing_structure_solution 'SHELXS-97 (Sheldrick, 1990)'
_diffrn_ambient_temperature 98(2)
_diffrn_measured_fraction_theta_full 0.992
_diffrn_measured_fraction_theta_max 0.992
_diffrn_measurement_device_type 'CCD area detector'
_diffrn_measurement_method 'phi and omega scans'
_diffrn_radiation_monochromator graphite
_diffrn_radiation_source 'fine-focus sealed tube'
_diffrn_radiation_type MoK\a
_diffrn_radiation_wavelength 0.71073
_diffrn_reflns_av_R_equivalents 0.0168
_diffrn_reflns_av_sigmaI/netI 0.0255
_diffrn_reflns_limit_h_max 10
_diffrn_reflns_limit_h_min -10
_diffrn_reflns_limit_k_max 12
_diffrn_reflns_limit_k_min -12
_diffrn_reflns_limit_l_max 12
_diffrn_reflns_limit_l_min -12
_diffrn_reflns_number 6795
_diffrn_reflns_theta_full 27.48
_diffrn_reflns_theta_max 27.48
_diffrn_reflns_theta_min 2.19
_exptl_absorpt_coefficient_mu 1.781
_exptl_absorpt_correction_T_max 0.9007
_exptl_absorpt_correction_T_min 0.7761
_exptl_absorpt_correction_type empirical
_exptl_absorpt_process_details sadabs
_exptl_crystal_colour light-blue
_exptl_crystal_density_diffrn 1.941
_exptl_crystal_density_method 'not measured'
_exptl_crystal_description block
_exptl_crystal_F_000 428
_exptl_crystal_size_max 0.15
_exptl_crystal_size_mid 0.10
_exptl_crystal_size_min 0.06
_refine_diff_density_max 0.995
_refine_diff_density_min -0.371
_refine_diff_density_rms 0.094
_refine_ls_extinction_method none
_refine_ls_goodness_of_fit_ref 1.060
_refine_ls_hydrogen_treatment mixed
_refine_ls_matrix_type full
_refine_ls_number_parameters 221
_refine_ls_number_reflns 3295
_refine_ls_number_restraints 2
_refine_ls_restrained_S_all 1.059
_refine_ls_R_factor_all 0.0358
_refine_ls_R_factor_gt 0.0317
_refine_ls_shift/su_max 0.000
_refine_ls_shift/su_mean 0.000
_refine_ls_structure_factor_coef Fsqd
_refine_ls_weighting_details 'calc w=1/[\s^2^(Fo^2^)+(0.0479P)^2^+0.7593P] where P=(Fo^2^+2Fc^2^)/3'
_refine_ls_weighting_scheme calc
_refine_ls_wR_factor_gt 0.0841
_refine_ls_wR_factor_ref 0.0870
_reflns_number_gt 2994
_reflns_number_total 3295
_reflns_threshold_expression >2sigma(I)
_cod_data_source_file ic1020884_si_002_1.cif
_cod_data_source_block 1a
_cod_database_code 4324173

loop_
_symmetry_equiv_pos_as_xyz
'x, y, z'
'-x, -y, -z'

loop_
_atom_site_label
_atom_site_type_symbol
_atom_site_fract_x
_atom_site_fract_y
_atom_site_fract_z
_atom_site_U_iso_or_equiv
_atom_site_adp_type
_atom_site_occupancy
_atom_site_symmetry_multiplicity
_atom_site_calc_flag
_atom_site_refinement_flags
_atom_site_disorder_assembly
_atom_site_disorder_group
Cu1 Cu 0.62413(4) 0.76598(3) -0.40798(3) 0.01239(10) Uani 1 1 d . . .
N2 N 0.8277(3) 0.9442(2) -0.3323(2) 0.0147(4) Uani 1 1 d . . .
N1 N 0.5674(3) 0.8622(2) -0.5869(2) 0.0152(4) Uani 1 1 d . . .
C10 C 0.9599(3) 0.9743(3) -0.1994(3) 0.0183(5) Uani 1 1 d . . .
H10 H 0.9588 0.9072 -0.1330 0.022 Uiso 1 1 calc R . .
C9 C 1.0975(4) 1.0997(3) -0.1562(3) 0.0241(6) Uani 1 1 d . . .
H9 H 1.1895 1.1187 -0.0615 0.029 Uiso 1 1 calc R . .
C8 C 1.0993(4) 1.1977(3) -0.2533(3) 0.0277(6) Uani 1 1 d . . .
H8 H 1.1923 1.2848 -0.2256 0.033 Uiso 1 1 calc R . .
C7 C 0.9638(4) 1.1669(3) -0.3909(3) 0.0245(6) Uani 1 1 d . . .
H7 H 0.9626 1.2322 -0.4592 0.029 Uiso 1 1 calc R . .
C6 C 0.8299(3) 1.0391(3) -0.4270(3) 0.0164(5) Uani 1 1 d . . .
C5 C 0.6794(3) 0.9935(3) -0.5718(3) 0.0160(5) Uani 1 1 d . . .
C4 C 0.6532(4) 1.0758(3) -0.6841(3) 0.0206(5) Uani 1 1 d . . .
H4 H 0.7315 1.1689 -0.6711 0.025 Uiso 1 1 calc R . .
C3 C 0.5100(4) 1.0191(3) -0.8159(3) 0.0215(5) Uani 1 1 d . . .
H3 H 0.4890 1.0735 -0.8942 0.026 Uiso 1 1 calc R . .
C2 C 0.3980(4) 0.8831(3) -0.8330(3) 0.0211(5) Uani 1 1 d . . .
H2 H 0.3010 0.8421 -0.9235 0.025 Uiso 1 1 calc R . .
C1 C 0.4304(3) 0.8078(3) -0.7147(3) 0.0178(5) Uani 1 1 d . . .
H1 H 0.3529 0.7150 -0.7251 0.021 Uiso 1 1 calc R . .
P2 P 0.57119(8) 0.59844(7) -0.15370(7) 0.01534(14) Uani 1 1 d . . .
P1 P 0.29243(8) 0.50684(6) -0.44311(7) 0.01289(14) Uani 1 1 d . . .
O1 O 0.3932(2) 0.63060(19) -0.49182(19) 0.0189(4) Uani 1 1 d . . .
O2 O 0.2222(2) 0.36566(18) -0.54513(18) 0.0162(4) Uani 1 1 d . . .
O3 O 0.1472(2) 0.5460(2) -0.4044(2) 0.0197(4) Uani 1 1 d D . .
H3A H 0.103(8) 0.573(13) -0.346(6) 0.300 Uiso 1 1 d D . .
O4 O 0.4268(2) 0.48035(18) -0.28876(18) 0.0148(3) Uani 1 1 d . . .
O5 O 0.6720(2) 0.71679(19) -0.20840(18) 0.0190(4) Uani 1 1 d . . .
O6 O 0.6785(2) 0.51602(19) -0.05250(19) 0.0197(4) Uani 1 1 d . . .
O7 O 0.4659(3) 0.66555(19) -0.0796(2) 0.0225(4) Uani 1 1 d . . .
H7A H 0.4242 0.6059 -0.0339 0.034 Uiso 1 1 calc R . .
O1W O 0.0428(3) 0.6435(3) -0.1840(2) 0.0381(5) Uani 1 1 d D . .
O2W O 0.0041(7) 0.5776(6) 0.0316(6) 0.0520(14) Uani 0.50 1 d P . .

loop_
_atom_site_aniso_label
_atom_site_aniso_U_11
_atom_site_aniso_U_22
_atom_site_aniso_U_33
_atom_site_aniso_U_23
_atom_site_aniso_U_13
_atom_site_aniso_U_12
Cu1 0.01286(15) 0.01018(15) 0.01280(15) 0.00311(10) 0.00500(11) 0.00057(11)
N2 0.0164(10) 0.0114(9) 0.0164(10) 0.0009(8) 0.0083(8) 0.0017(8)
N1 0.0177(10) 0.0132(10) 0.0169(10) 0.0039(8) 0.0087(8) 0.0046(8)
C10 0.0193(12) 0.0168(12) 0.0179(12) 0.0029(9) 0.0082(10) 0.0016(10)
C9 0.0213(13) 0.0223(14) 0.0204(12) 0.0001(10) 0.0043(10) -0.0018(11)
C8 0.0257(14) 0.0178(13) 0.0319(15) -0.0001(11) 0.0119(12) -0.0075(11)
C7 0.0296(14) 0.0167(13) 0.0262(13) 0.0058(10) 0.0148(11) -0.0015(11)
C6 0.0210(12) 0.0129(11) 0.0172(11) 0.0023(9) 0.0110(10) 0.0027(9)
C5 0.0218(12) 0.0121(11) 0.0182(12) 0.0029(9) 0.0118(10) 0.0057(9)
C4 0.0320(14) 0.0132(12) 0.0235(12) 0.0064(10) 0.0170(11) 0.0078(10)
C3 0.0348(15) 0.0171(12) 0.0180(12) 0.0070(10) 0.0129(11) 0.0117(11)
C2 0.0268(13) 0.0222(13) 0.0162(12) 0.0042(10) 0.0079(10) 0.0107(11)
C1 0.0220(12) 0.0149(12) 0.0175(11) 0.0037(9) 0.0083(10) 0.0056(10)
P2 0.0189(3) 0.0122(3) 0.0126(3) 0.0029(2) 0.0064(2) -0.0003(2)
P1 0.0111(3) 0.0114(3) 0.0152(3) 0.0021(2) 0.0051(2) 0.0014(2)
O1 0.0135(8) 0.0176(9) 0.0196(9) 0.0081(7) 0.0026(7) -0.0015(7)
O2 0.0145(8) 0.0142(8) 0.0180(8) -0.0005(7) 0.0055(7) 0.0026(7)
O3 0.0144(8) 0.0215(9) 0.0222(9) -0.0036(7) 0.0070(7) 0.0048(7)
O4 0.0148(8) 0.0115(8) 0.0158(8) 0.0032(6) 0.0051(6) 0.0006(6)
O5 0.0206(9) 0.0173(9) 0.0133(8) 0.0043(7) 0.0051(7) -0.0033(7)
O6 0.0188(9) 0.0202(9) 0.0168(8) 0.0067(7) 0.0050(7) 0.0019(7)
O7 0.0386(11) 0.0166(9) 0.0193(9) 0.0069(7) 0.0173(8) 0.0100(8)
O1W 0.0389(13) 0.0401(13) 0.0321(12) 0.0000(10) 0.0041(10) 0.0214(11)
O2W 0.047(3) 0.044(3) 0.047(3) -0.005(2) 0.009(2) -0.003(2)

loop_
_atom_type_symbol
_atom_type_description
_atom_type_scat_dispersion_real
_atom_type_scat_dispersion_imag
_atom_type_scat_source
C C 0.0033 0.0016 'International Tables Vol C Tables 4.2.6.8 and 6.1.1.4'
H H 0.0000 0.0000 'International Tables Vol C Tables 4.2.6.8 and 6.1.1.4'
N N 0.0061 0.0033 'International Tables Vol C Tables 4.2.6.8 and 6.1.1.4'
O O 0.0106 0.0060 'International Tables Vol C Tables 4.2.6.8 and 6.1.1.4'
P P 0.1023 0.0942 'International Tables Vol C Tables 4.2.6.8 and 6.1.1.4'
Cu Cu 0.3201 1.2651 'International Tables Vol C Tables 4.2.6.8 and 6.1.1.4'

loop_
_geom_angle_atom_site_label_1
_geom_angle_atom_site_label_2
_geom_angle_atom_site_label_3
_geom_angle
_geom_angle_site_symmetry_1
_geom_angle_site_symmetry_3
_geom_angle_publ_flag
O1 Cu1 O5 94.10(7) . . ?
O1 Cu1 N2 164.89(8) . . ?
O5 Cu1 N2 91.84(8) . . ?
O1 Cu1 N1 89.96(8) . . ?
O5 Cu1 N1 164.96(8) . . ?
N2 Cu1 N1 80.94(8) . . ?
O1 Cu1 O2 99.95(7) . 2_664 ?
O5 Cu1 O2 92.61(7) . 2_664 ?
N2 Cu1 O2 93.65(7) . 2_664 ?
N1 Cu1 O2 100.96(7) . 2_664 ?
O1 Cu1 Cu1 43.85(6) . 2_664 ?
O5 Cu1 Cu1 86.51(5) . 2_664 ?
N2 Cu1 Cu1 150.67(6) . 2_664 ?
N1 Cu1 Cu1 106.24(6) . 2_664 ?
O2 Cu1 Cu1 57.24(4) 2_664 2_664 ?
C10 N2 C6 119.0(2) . . ?
C10 N2 Cu1 125.68(17) . . ?
C6 N2 Cu1 115.34(16) . . ?
C1 N1 C5 119.4(2) . . ?
C1 N1 Cu1 125.49(17) . . ?
C5 N1 Cu1 115.10(16) . . ?
N2 C10 C9 122.0(2) . . ?
N2 C10 H10 119.0 . . ?
C9 C10 H10 119.0 . . ?
C10 C9 C8 119.0(2) . . ?
C10 C9 H9 120.5 . . ?
C8 C9 H9 120.5 . . ?
C7 C8 C9 119.2(2) . . ?
C7 C8 H8 120.4 . . ?
C9 C8 H8 120.4 . . ?
C8 C7 C6 118.7(2) . . ?
C8 C7 H7 120.6 . . ?
C6 C7 H7 120.6 . . ?
N2 C6 C7 122.0(2) . . ?
N2 C6 C5 114.4(2) . . ?
C7 C6 C5 123.6(2) . . ?
N1 C5 C4 121.8(2) . . ?
N1 C5 C6 114.2(2) . . ?
C4 C5 C6 124.1(2) . . ?
C3 C4 C5 118.4(2) . . ?
C3 C4 H4 120.8 . . ?
C5 C4 H4 120.8 . . ?
C2 C3 C4 119.9(2) . . ?
C2 C3 H3 120.0 . . ?
C4 C3 H3 120.0 . . ?
C3 C2 C1 118.5(2) . . ?
C3 C2 H2 120.7 . . ?
C1 C2 H2 120.7 . . ?
N1 C1 C2 121.9(2) . . ?
N1 C1 H1 119.0 . . ?
C2 C1 H1 119.0 . . ?
O5 P2 O6 115.90(11) . . ?
O5 P2 O7 107.67(11) . . ?
O6 P2 O7 111.21(10) . . ?
O5 P2 O4 110.39(10) . . ?
O6 P2 O4 105.35(10) . . ?
O7 P2 O4 105.87(10) . . ?
O2 P1 O1 115.58(11) . . ?
O2 P1 O3 111.28(10) . . ?
O1 P1 O3 111.25(11) . . ?
O2 P1 O4 105.95(9) . . ?
O1 P1 O4 107.43(9) . . ?
O3 P1 O4 104.52(10) . . ?
P1 O1 Cu1 135.55(11) . . ?
P1 O2 Cu1 126.62(10) . 2_664 ?
P1 O3 H3A 154(4) . . ?
P2 O4 P1 127.93(11) . . ?
P2 O5 Cu1 130.94(11) . . ?
P2 O7 H7A 109.5 . . ?

loop_
_geom_bond_atom_site_label_1
_geom_bond_atom_site_label_2
_geom_bond_distance
_geom_bond_site_symmetry_2
_geom_bond_publ_flag
Cu1 O1 1.9215(17) . ?
Cu1 O5 1.9720(17) . ?
Cu1 N2 1.997(2) . ?
Cu1 N1 2.004(2) . ?
Cu1 O2 2.1720(17) 2_664 ?
Cu1 Cu1 5.0185(7) 2_664 ?
N2 C10 1.342(3) . ?
N2 C6 1.349(3) . ?
N1 C1 1.338(3) . ?
N1 C5 1.352(3) . ?
C10 C9 1.382(4) . ?
C10 H10 0.9500 . ?
C9 C8 1.388(4) . ?
C9 H9 0.9500 . ?
C8 C7 1.385(4) . ?
C8 H8 0.9500 . ?
C7 C6 1.386(4) . ?
C7 H7 0.9500 . ?
C6 C5 1.486(3) . ?
C5 C4 1.388(3) . ?
C4 C3 1.387(4) . ?
C4 H4 0.9500 . ?
C3 C2 1.383(4) . ?
C3 H3 0.9500 . ?
C2 C1 1.392(3) . ?
C2 H2 0.9500 . ?
C1 H1 0.9500 . ?
P2 O5 1.5021(18) . ?
P2 O6 1.5056(18) . ?
P2 O7 1.563(2) . ?
P2 O4 1.5965(17) . ?
P1 O2 1.4997(18) . ?
P1 O1 1.5020(18) . ?
P1 O3 1.5333(18) . ?
P1 O4 1.6216(17) . ?
O2 Cu1 2.1720(17) 2_664 ?
O3 H3A 0.850(5) . ?
O7 H7A 0.8400 . ?
O2W O2W 1.571(11) 2_565 ?
